data_7048561
loop_
_publ_author_name
'Mahmoud, Abdallah G.'
'Guedes da Silva, M F\'atima C'
'Mahmudov, Kamran T.'
'Pombeiro, Armando J. L.'

_publ_section_title
;
 Arylhydrazone ligands as Cu-protectors and -catalysis promoters in the
 azide-alkyne cycloaddition reaction.
;
_journal_issue 5
_journal_name_full 'Dalton transactions (Cambridge, England : 2003)'
_journal_page_first 1774
_journal_page_last 1785
_journal_paper_doi 10.1039/c8dt04771e
_journal_volume 48
_journal_year 2019
_chemical_formula_moiety 'C20 H32 N6 Na2 O18 S2'
_chemical_formula_sum 'C20 H32 N6 Na2 O18 S2'
_chemical_formula_weight 754.61
_space_group_crystal_system monoclinic
_space_group_IT_number 14
_space_group_name_Hall '-P 2ybc'
_space_group_name_H-M_alt 'P 1 21/c 1'
_symmetry_space_group_name_Hall '-P 2ybc'
_symmetry_space_group_name_H-M 'P 1 21/c 1'
_atom_sites_solution_hydrogens mixed
_audit_creation_method SHELXL-2018/3
_audit_update_record
;
2019-01-03 deposited with the CCDC.
2019-01-07 downloaded from the CCDC.
;
_cell_angle_alpha 90
_cell_angle_beta 101.458(2)
_cell_angle_gamma 90
_cell_formula_units_Z 2
_cell_length_a 6.9078(3)
_cell_length_b 27.7995(12)
_cell_length_c 8.5286(4)
_cell_measurement_reflns_used 8297
_cell_measurement_temperature 298(2)
_cell_measurement_theta_max 25.31
_cell_measurement_theta_min 2.54
_cell_volume 1605.14(12)
_computing_cell_refinement 'Bruker SAINT'
_computing_data_collection 'Bruker APEX2'
_computing_data_reduction 'Bruker SAINT'
_computing_molecular_graphics 'Mercury CSD 3.10.3'
_computing_publication_material 'SHELXL-2018/3 (Sheldrick, 2018), WinGX (Farrugia, 2012)'
_computing_structure_refinement 'SHELXL-2018/3 (Sheldrick, 2018)'
_computing_structure_solution 'SIR97 (Altomare, 1999)'
_diffrn_ambient_temperature 298(2)
_diffrn_measured_fraction_theta_full 0.999
_diffrn_measured_fraction_theta_max 0.997
_diffrn_measurement_device_type 'Bruker APEX-II CCD'
_diffrn_measurement_method '\f and \w scans'
_diffrn_radiation_type MoK\a
_diffrn_radiation_wavelength 0.71073
_diffrn_reflns_av_R_equivalents 0.0788
_diffrn_reflns_av_unetI/netI 0.0465
_diffrn_reflns_Laue_measured_fraction_full 0.999
_diffrn_reflns_Laue_measured_fraction_max 0.997
_diffrn_reflns_limit_h_max 8
_diffrn_reflns_limit_h_min -8
_diffrn_reflns_limit_k_max 33
_diffrn_reflns_limit_k_min -33
_diffrn_reflns_limit_l_max 10
_diffrn_reflns_limit_l_min -9
_diffrn_reflns_number 20235
_diffrn_reflns_point_group_measured_fraction_full 0.999
_diffrn_reflns_point_group_measured_fraction_max 0.997
_diffrn_reflns_theta_full 25.242
_diffrn_reflns_theta_max 25.368
_diffrn_reflns_theta_min 2.544
_exptl_absorpt_coefficient_mu 0.280
_exptl_absorpt_correction_T_max 0.978
_exptl_absorpt_correction_T_min 0.972
_exptl_absorpt_correction_type multi-scan
_exptl_absorpt_process_details sadabs
_exptl_crystal_colour yellow
_exptl_crystal_density_diffrn 1.561
_exptl_crystal_description Block
_exptl_crystal_F_000 784
_exptl_crystal_size_max 0.380
_exptl_crystal_size_mid 0.110
_exptl_crystal_size_min 0.090
_refine_diff_density_max 0.221
_refine_diff_density_min -0.425
_refine_diff_density_rms 0.067
_refine_ls_extinction_method none
_refine_ls_goodness_of_fit_ref 1.021
_refine_ls_hydrogen_treatment mixed
_refine_ls_matrix_type full
_refine_ls_number_parameters 276
_refine_ls_number_reflns 2943
_refine_ls_number_restraints 10
_refine_ls_restrained_S_all 1.019
_refine_ls_R_factor_all 0.0612
_refine_ls_R_factor_gt 0.0453
_refine_ls_shift/su_max 0.001
_refine_ls_shift/su_mean 0.000
_refine_ls_structure_factor_coef Fsqd
_refine_ls_weighting_details 'w=1/[\s^2^(Fo^2^)+(0.0661P)^2^+1.2020P] where P=(Fo^2^+2Fc^2^)/3'
_refine_ls_weighting_scheme calc
_refine_ls_wR_factor_gt 0.1142
_refine_ls_wR_factor_ref 0.1288
_reflns_Friedel_coverage 0.000
_reflns_number_gt 2329
_reflns_number_total 2943
_reflns_threshold_expression 'I > 2\s(I)'
_cod_data_source_file c8dt04771e2.cif
_cod_data_source_block compound4
_cod_depositor_comments 'Adding full bibliography for 7048560--7048566.cif.'
_cod_database_code 7048561
_shelx_shelxl_version_number 2018/3
_shelx_space_group_comment
;
The symmetry employed for this shelxl refinement is uniquely defined
by the following loop, which should always be used as a source of
symmetry information in preference to the above space-group names.
They are only intended as comments.
;
_shelx_estimated_absorpt_t_min 0.901
_shelx_estimated_absorpt_t_max 0.975

loop_
_space_group_symop_operation_xyz
'x, y, z'
'-x, y+1/2, -z+1/2'
'-x, -y, -z'
'x, -y-1/2, z-1/2'

loop_
_atom_site_label
_atom_site_type_symbol
_atom_site_fract_x
_atom_site_fract_y
_atom_site_fract_z
_atom_site_U_iso_or_equiv
_atom_site_adp_type
_atom_site_occupancy
_atom_site_site_symmetry_order
_atom_site_calc_flag
_atom_site_refinement_flags_posn
_atom_site_refinement_flags_adp
_atom_site_refinement_flags_occupancy
_atom_site_disorder_assembly
_atom_site_disorder_group
C1 C 0.2641(6) -0.03063(11) 0.9082(4) 0.0565(9) Uani 1 1 d . . . . .
H1A H 0.266388 -0.047056 1.007528 0.085 Uiso 1 1 calc R U . . .
H1B H 0.161471 -0.006795 0.892522 0.085 Uiso 1 1 calc R U . . .
H1C H 0.389200 -0.015308 0.910780 0.085 Uiso 1 1 calc R U . . .
C2 C 0.2253(4) -0.06602(8) 0.7737(3) 0.0315(5) Uani 1 1 d . . . . .
C3 C 0.2196(3) -0.04925(8) 0.6095(3) 0.0262(5) Uani 1 1 d . . . . .
C4 C 0.1731(3) -0.08139(8) 0.4674(3) 0.0286(5) Uani 1 1 d . . . . .
C5 C 0.3028(3) 0.06702(8) 0.4590(3) 0.0246(5) Uani 1 1 d . . . . .
C6 C 0.2858(3) 0.08734(8) 0.3068(3) 0.0287(5) Uani 1 1 d . . . . .
C7 C 0.3237(4) 0.13605(9) 0.2925(3) 0.0326(5) Uani 1 1 d . . . . .
H7 H 0.315474 0.149645 0.191726 0.039 Uiso 1 1 calc R U . . .
C8 C 0.3738(4) 0.16439(9) 0.4280(3) 0.0311(5) Uani 1 1 d . . . . .
H8 H 0.396728 0.197118 0.418463 0.037 Uiso 1 1 calc R U . . .
C9 C 0.3894(3) 0.14377(8) 0.5777(3) 0.0269(5) Uani 1 1 d . . . . .
C10 C 0.3561(3) 0.09509(8) 0.5942(3) 0.0268(5) Uani 1 1 d . . . . .
H10 H 0.369572 0.081442 0.695363 0.032 Uiso 1 1 calc R U . . .
N1 N 0.2606(3) 0.01764(7) 0.4633(2) 0.0282(4) Uani 1 1 d D . . . .
N2 N 0.2601(3) -0.00306(7) 0.6011(2) 0.0263(4) Uani 1 1 d . . . . .
N3 N 0.1553(3) -0.12824(7) 0.4888(3) 0.0353(5) Uani 1 1 d D . . . .
O1 O 0.1963(3) -0.10831(6) 0.8016(2) 0.0442(5) Uani 1 1 d . . . . .
O2 O 0.1524(3) -0.06360(6) 0.3305(2) 0.0409(5) Uani 1 1 d . . . . .
O3 O 0.2344(3) 0.05717(6) 0.1805(2) 0.0403(5) Uani 1 1 d D . . . .
O4 O 0.435(2) 0.1485(5) 0.8868(9) 0.046(2) Uani 0.53(4) 1 d . . P A 1
O5A O 0.418(2) 0.2316(3) 0.6950(19) 0.045(3) Uani 0.47(4) 1 d . . P A 2
O6 O 0.674(3) 0.1886(6) 0.768(3) 0.046(3) Uani 0.53(4) 1 d . . P A 1
O7 O 1.0716(3) 0.10955(6) 0.9254(2) 0.0386(4) Uani 1 1 d D . . . .
O8 O 0.8153(4) 0.21532(8) 1.2537(3) 0.0679(7) Uani 1 1 d D . . . .
O9 O 1.0994(3) 0.22758(7) 0.9805(3) 0.0497(5) Uani 1 1 d D . . . .
Na1 Na 0.86815(17) 0.16939(3) 1.03446(12) 0.0409(3) Uani 1 1 d . . . . .
S1 S 0.46635(9) 0.17952(2) 0.74974(7) 0.0314(2) Uani 1 1 d . . . . .
O4A O 0.367(3) 0.1651(8) 0.8706(18) 0.056(4) Uani 0.47(4) 1 d . . P A 2
O5 O 0.345(3) 0.2201(5) 0.7331(11) 0.053(4) Uani 0.53(4) 1 d . . P A 1
O6A O 0.678(4) 0.1747(7) 0.790(3) 0.047(3) Uani 0.47(4) 1 d . . P A 2
H1N H 0.225(5) 0.0007(12) 0.372(3) 0.070 Uiso 1 1 d D U . . .
H3A H 0.151(5) -0.1467(12) 0.403(3) 0.070 Uiso 1 1 d D U . . .
H3B H 0.167(5) -0.1398(13) 0.587(3) 0.070 Uiso 1 1 d D U . . .
H7A H 1.001(5) 0.0935(12) 0.842(3) 0.070 Uiso 1 1 d D U . . .
H7B H 1.175(4) 0.1235(12) 0.898(4) 0.070 Uiso 1 1 d D U . . .
H9A H 1.169(5) 0.2449(12) 1.058(3) 0.070 Uiso 1 1 d D U . . .
H9B H 1.182(5) 0.2197(13) 0.918(4) 0.070 Uiso 1 1 d D U . . .
H8A H 0.711(4) 0.2337(12) 1.220(5) 0.070 Uiso 1 1 d D U . . .
H8B H 0.910(4) 0.2352(11) 1.304(4) 0.070 Uiso 1 1 d D U . . .
H3O H 0.185(5) 0.0752(11) 0.094(3) 0.070 Uiso 1 1 d D U . . .

loop_
_atom_site_aniso_label
_atom_site_aniso_U_11
_atom_site_aniso_U_22
_atom_site_aniso_U_33
_atom_site_aniso_U_23
_atom_site_aniso_U_13
_atom_site_aniso_U_12
C1 0.081(2) 0.0579(19) 0.0312(15) -0.0080(13) 0.0123(15) -0.0296(17)
C2 0.0295(12) 0.0323(13) 0.0326(13) 0.0007(10) 0.0061(10) -0.0031(10)
C3 0.0239(11) 0.0246(11) 0.0296(12) -0.0004(9) 0.0042(9) 0.0002(9)
C4 0.0255(12) 0.0288(12) 0.0302(13) -0.0030(10) 0.0023(9) 0.0031(9)
C5 0.0215(11) 0.0234(11) 0.0279(12) 0.0001(9) 0.0023(9) 0.0009(8)
C6 0.0279(12) 0.0300(12) 0.0264(12) -0.0036(10) 0.0009(9) 0.0043(9)
C7 0.0392(14) 0.0302(12) 0.0258(12) 0.0049(10) 0.0003(10) 0.0008(10)
C8 0.0332(13) 0.0262(12) 0.0322(14) 0.0008(10) 0.0027(10) -0.0029(10)
C9 0.0245(11) 0.0276(12) 0.0271(12) -0.0043(9) 0.0013(9) -0.0011(9)
C10 0.0263(12) 0.0305(12) 0.0234(12) 0.0020(9) 0.0043(9) 0.0001(9)
N1 0.0328(11) 0.0237(10) 0.0269(11) 0.0007(8) 0.0029(8) -0.0001(8)
N2 0.0240(10) 0.0271(10) 0.0274(11) 0.0013(8) 0.0042(8) 0.0003(8)
N3 0.0462(13) 0.0251(11) 0.0350(12) -0.0046(9) 0.0090(10) 0.0009(9)
O1 0.0630(13) 0.0321(10) 0.0403(11) 0.0045(8) 0.0169(9) -0.0020(9)
O2 0.0590(12) 0.0325(9) 0.0275(10) -0.0036(7) -0.0003(8) -0.0045(8)
O3 0.0622(12) 0.0303(9) 0.0241(9) -0.0050(7) -0.0019(8) 0.0001(8)
O4 0.073(5) 0.040(4) 0.026(2) -0.005(2) 0.009(3) -0.011(3)
O5A 0.067(5) 0.024(3) 0.040(4) -0.002(2) -0.001(3) 0.000(3)
O6 0.039(5) 0.047(7) 0.050(6) -0.018(5) 0.007(4) -0.022(6)
O7 0.0504(12) 0.0383(10) 0.0260(10) -0.0035(7) 0.0048(8) -0.0094(8)
O8 0.0874(19) 0.0433(13) 0.0731(17) -0.0160(12) 0.0163(14) 0.0124(12)
O9 0.0498(13) 0.0452(12) 0.0549(14) -0.0124(10) 0.0121(10) -0.0146(9)
Na1 0.0564(7) 0.0320(5) 0.0349(6) 0.0023(4) 0.0103(5) -0.0015(4)
S1 0.0348(4) 0.0299(3) 0.0280(3) -0.0056(2) 0.0025(2) -0.0020(2)
O4A 0.087(8) 0.051(7) 0.043(4) -0.021(5) 0.040(5) -0.031(6)
O5 0.085(7) 0.036(4) 0.033(3) -0.003(3) 0.002(3) 0.027(4)
O6A 0.037(5) 0.046(8) 0.052(6) -0.016(6) -0.007(4) 0.001(6)

loop_
_atom_type_symbol
_atom_type_description
_atom_type_scat_dispersion_real
_atom_type_scat_dispersion_imag
_atom_type_scat_source
C C 0.0033 0.0016 'International Tables Vol C Tables 4.2.6.8 and 6.1.1.4'
H H 0.0000 0.0000 'International Tables Vol C Tables 4.2.6.8 and 6.1.1.4'
N N 0.0061 0.0033 'International Tables Vol C Tables 4.2.6.8 and 6.1.1.4'
O O 0.0106 0.0060 'International Tables Vol C Tables 4.2.6.8 and 6.1.1.4'
Na Na 0.0362 0.0249 'International Tables Vol C Tables 4.2.6.8 and 6.1.1.4'
S S 0.1246 0.1234 'International Tables Vol C Tables 4.2.6.8 and 6.1.1.4'

loop_
_geom_angle_atom_site_label_1
_geom_angle_atom_site_label_2
_geom_angle_atom_site_label_3
_geom_angle
_geom_angle_site_symmetry_1
_geom_angle_site_symmetry_3
O1 C2 C3 121.0(2) . .
O1 C2 C1 119.7(2) . .
C3 C2 C1 119.3(2) . .
N2 C3 C2 113.3(2) . .
N2 C3 C4 123.6(2) . .
C2 C3 C4 123.1(2) . .
O2 C4 N3 121.4(2) . .
O2 C4 C3 119.3(2) . .
N3 C4 C3 119.3(2) . .
C10 C5 C6 120.4(2) . .
C10 C5 N1 123.6(2) . .
C6 C5 N1 116.0(2) . .
O3 C6 C7 123.9(2) . .
O3 C6 C5 116.6(2) . .
C7 C6 C5 119.5(2) . .
C8 C7 C6 120.1(2) . .
C9 C8 C7 119.7(2) . .
C8 C9 C10 120.9(2) . .
C8 C9 S1 119.29(18) . .
C10 C9 S1 119.67(18) . .
C5 C10 C9 119.3(2) . .
N2 N1 C5 119.34(19) . .
N1 N2 C3 121.0(2) . .
C2 O1 Na1 152.47(18) . 3_657
S1 O6 Na1 114.4(11) . .
O6A Na1 O8 123.4(6) . .
O1 Na1 O8 80.68(9) 3_657 .
O6A Na1 O9 93.9(7) . .
O1 Na1 O9 146.90(9) 3_657 .
O8 Na1 O9 90.05(9) . .
O1 Na1 O6 126.0(4) 3_657 .
O8 Na1 O6 118.3(5) . .
O9 Na1 O6 86.4(4) . .
O6A Na1 O7 88.1(6) . .
O1 Na1 O7 85.71(7) 3_657 .
O8 Na1 O7 148.53(10) . .
O9 Na1 O7 86.06(8) . .
O6 Na1 O7 92.6(5) . .
O5 S1 O6 116.0(7) . .
O4A S1 O6A 114.6(11) . .
O5 S1 O4 111.4(4) . .
O6 S1 O4 108.3(7) . .
O4A S1 O5A 112.6(5) . .
O6A S1 O5A 108.1(6) . .
O5 S1 C9 107.1(3) . .
O4A S1 C9 109.9(4) . .
O6 S1 C9 108.7(9) . .
O6A S1 C9 105.6(10) . .
O4 S1 C9 104.9(4) . .
O5A S1 C9 105.5(4) . .
S1 O6A Na1 127.6(17) . .

loop_
_geom_bond_atom_site_label_1
_geom_bond_atom_site_label_2
_geom_bond_distance
_geom_bond_site_symmetry_2
C1 C2 1.494(4) .
C2 O1 1.224(3) .
C2 C3 1.470(3) .
C3 N2 1.319(3) .
C3 C4 1.488(3) .
C4 O2 1.250(3) .
C4 N3 1.324(3) .
C5 C10 1.380(3) .
C5 C6 1.399(3) .
C5 N1 1.405(3) .
C6 O3 1.356(3) .
C6 C7 1.389(3) .
C7 C8 1.385(3) .
C8 C9 1.384(3) .
C9 C10 1.384(3) .
C9 S1 1.764(2) .
N1 N2 1.309(3) .
O1 Na1 2.299(2) 3_657
O4 S1 1.504(8) .
O5A S1 1.537(10) .
O6 S1 1.44(2) .
O6 Na1 2.45(2) .
O7 Na1 2.475(2) .
O8 Na1 2.352(3) .
O9 Na1 2.382(2) .
Na1 O6A 2.24(2) .
S1 O5 1.397(5) .
S1 O4A 1.404(9) .
S1 O6A 1.44(3) .
